data_2230721
loop_
_publ_author_name
'Zhang, Hui'
'Pei, Wen-Bo'
'Yu, Shan-Shan'
'Ren, Xiao-Ming'

_publ_section_title
;
 Bis[1-(4-cyanobenzyl)pyrazinium]
 bis(1,2-dicyanoethene-1,2-dithiolato)nickelate(II)
;
_journal_coeditor_code IM2295
_journal_issue 7
_journal_name_full 'Acta Crystallographica Section E'
_journal_page_first m943
_journal_paper_doi 10.1107/S1600536811022550
_journal_volume 67
_journal_year 2011
_chemical_formula_iupac '(C12 H10 N3)2 [Ni (C4 N2 S2)2]'
_chemical_formula_moiety '2(C12 H10 N3 +), C8 N4 Ni S4 2-'
_chemical_formula_sum 'C32 H20 N10 Ni S4'
_chemical_formula_weight 731.53
_chemical_melting_point 456
_chemical_name_systematic
;
Bis[1-(4-cyanobenzyl)pyrazinium]
bis(1,2-dicyanoethene-1,2-dithiolato)nickelate(II)
;
_space_group_IT_number 14
_symmetry_cell_setting monoclinic
_symmetry_space_group_name_Hall '-P 2yn'
_symmetry_space_group_name_H-M 'P 1 21/n 1'
_atom_sites_solution_hydrogens geom
_atom_sites_solution_primary direct
_atom_sites_solution_secondary difmap
_audit_creation_method SHELXL97
_cell_angle_alpha 90.00
_cell_angle_beta 101.671(5)
_cell_angle_gamma 90.00
_cell_formula_units_Z 2
_cell_length_a 7.115(3)
_cell_length_b 13.623(6)
_cell_length_c 17.186(8)
_cell_measurement_reflns_used 8060
_cell_measurement_temperature 298(2)
_cell_measurement_theta_max 25.00
_cell_measurement_theta_min 2.42
_cell_volume 1631.4(13)
_computing_cell_refinement 'SMART (Siemens, 1996)'
_computing_data_collection 'SMART (Siemens, 1996)'
_computing_data_reduction 'SAINT (Siemens, 1996)'
_computing_molecular_graphics 'SHELXTL (Sheldrick, 2008)'
_computing_publication_material 'SHELXTL (Sheldrick, 2008)'
_computing_structure_refinement 'SHELXL97 (Sheldrick, 2008)'
_computing_structure_solution 'SHELXS97 (Sheldrick, 2008)'
_diffrn_ambient_temperature 298(2)
_diffrn_measured_fraction_theta_full 0.997
_diffrn_measured_fraction_theta_max 0.997
_diffrn_measurement_device_type 'Bruker SMART APEX CCD'
_diffrn_measurement_method '\f and \w'
_diffrn_radiation_monochromator graphite
_diffrn_radiation_source 'fine-focus sealed tube'
_diffrn_radiation_type MoK\a
_diffrn_radiation_wavelength 0.71073
_diffrn_reflns_av_R_equivalents 0.0198
_diffrn_reflns_av_sigmaI/netI 0.0189
_diffrn_reflns_limit_h_max 4
_diffrn_reflns_limit_h_min -8
_diffrn_reflns_limit_k_max 15
_diffrn_reflns_limit_k_min -16
_diffrn_reflns_limit_l_max 20
_diffrn_reflns_limit_l_min -20
_diffrn_reflns_number 8060
_diffrn_reflns_theta_full 25.00
_diffrn_reflns_theta_max 25.00
_diffrn_reflns_theta_min 2.42
_exptl_absorpt_coefficient_mu 0.892
_exptl_absorpt_correction_T_max 0.875
_exptl_absorpt_correction_T_min 0.807
_exptl_absorpt_correction_type multi-scan
_exptl_absorpt_process_details '(SADABS; Sheldrick, 2002)'
_exptl_crystal_colour red
_exptl_crystal_density_diffrn 1.489
_exptl_crystal_density_method 'not measured'
_exptl_crystal_description block
_exptl_crystal_F_000 748
_exptl_crystal_size_max 0.30
_exptl_crystal_size_mid 0.20
_exptl_crystal_size_min 0.15
_refine_diff_density_max 0.210
_refine_diff_density_min -0.255
_refine_ls_extinction_method none
_refine_ls_goodness_of_fit_ref 1.058
_refine_ls_hydrogen_treatment constr
_refine_ls_matrix_type full
_refine_ls_number_parameters 214
_refine_ls_number_reflns 2871
_refine_ls_number_restraints 0
_refine_ls_restrained_S_all 1.058
_refine_ls_R_factor_all 0.0297
_refine_ls_R_factor_gt 0.0258
_refine_ls_shift/su_max 0.000
_refine_ls_shift/su_mean 0.000
_refine_ls_structure_factor_coef Fsqd
_refine_ls_weighting_details 'calc w = 1/[\s^2^(Fo^2^)+(0.0431P)^2^+0.3009P] where P=(Fo^2^+2Fc^2^)/3'
_refine_ls_weighting_scheme calc
_refine_ls_wR_factor_gt 0.0714
_refine_ls_wR_factor_ref 0.0739
_reflns_number_gt 2586
_reflns_number_total 2871
_reflns_threshold_expression I>2\s(I)
_cod_data_source_file im2295.cif
_cod_data_source_block I
_cod_original_sg_symbol_H-M 'P 21/n'
_cod_database_code 2230721
_cod_database_fobs_code 2230721

loop_
_symmetry_equiv_pos_as_xyz
'x, y, z'
'-x+1/2, y+1/2, -z+1/2'
'-x, -y, -z'
'x-1/2, -y-1/2, z-1/2'

loop_
_atom_site_type_symbol
_atom_site_label
_atom_site_fract_x
_atom_site_fract_y
_atom_site_fract_z
_atom_site_U_iso_or_equiv
_atom_site_adp_type
_atom_site_calc_flag
_atom_site_refinement_flags
_atom_site_occupancy
_atom_site_symmetry_multiplicity
_atom_site_disorder_assembly
_atom_site_disorder_group
Ni Ni1 0.0000 0.0000 0.0000 0.04070(11) Uani d S 1 2 . .
C C1 0.0668(2) 0.13286(12) 0.14603(9) 0.0452(4) Uani d . 1 1 . .
C C2 0.2425(2) 0.09233(12) 0.14864(10) 0.0464(4) Uani d . 1 1 . .
C C3 0.4020(3) 0.11475(13) 0.21086(11) 0.0566(4) Uani d . 1 1 . .
C C4 0.0334(2) 0.19910(13) 0.20637(10) 0.0508(4) Uani d . 1 1 . .
C C5 0.3059(2) 0.61780(13) -0.03334(11) 0.0515(4) Uani d . 1 1 . .
C C6 0.4014(3) 0.67295(15) -0.08013(11) 0.0608(5) Uani d . 1 1 . .
H H6A 0.3440 0.6865 -0.1326 0.073 Uiso calc R 1 1 . .
C C7 0.5826(3) 0.70790(15) -0.04870(11) 0.0594(5) Uani d . 1 1 . .
H H7A 0.6473 0.7448 -0.0805 0.071 Uiso calc R 1 1 . .
C C8 0.6697(2) 0.68900(12) 0.02927(10) 0.0473(4) Uani d . 1 1 . .
C C9 0.5730(2) 0.63300(13) 0.07578(10) 0.0513(4) Uani d . 1 1 . .
H H9A 0.6311 0.6190 0.1281 0.062 Uiso calc R 1 1 . .
C C10 0.3910(3) 0.59771(13) 0.04520(11) 0.0550(4) Uani d . 1 1 . .
H H10A 0.3260 0.5608 0.0769 0.066 Uiso calc R 1 1 . .
C C11 0.1164(3) 0.58128(16) -0.06742(13) 0.0670(5) Uani d . 1 1 . .
C C12 0.8708(2) 0.72452(14) 0.06029(11) 0.0541(4) Uani d . 1 1 . .
H H12A 0.9486 0.6693 0.0833 0.065 Uiso calc R 1 1 . .
H H12B 0.9232 0.7484 0.0159 0.065 Uiso calc R 1 1 . .
C C13 0.7384(3) 0.85735(13) 0.13272(12) 0.0558(4) Uani d . 1 1 . .
H H13A 0.6171 0.8476 0.1014 0.067 Uiso calc R 1 1 . .
C C14 0.7677(3) 0.92685(15) 0.19170(13) 0.0672(5) Uani d . 1 1 . .
H H14A 0.6632 0.9643 0.1989 0.081 Uiso calc R 1 1 . .
C C15 1.0821(3) 0.89226(14) 0.22341(12) 0.0658(5) Uani d . 1 1 . .
H H15A 1.2038 0.9037 0.2539 0.079 Uiso calc R 1 1 . .
C C16 1.0618(3) 0.82300(14) 0.16465(11) 0.0573(5) Uani d . 1 1 . .
H H16A 1.1684 0.7893 0.1549 0.069 Uiso calc R 1 1 . .
N N1 0.0083(2) 0.25233(14) 0.25432(10) 0.0707(5) Uani d . 1 1 . .
N N2 0.5329(3) 0.13221(16) 0.25944(11) 0.0842(6) Uani d . 1 1 . .
N N3 -0.0327(3) 0.55373(19) -0.09570(13) 0.0963(7) Uani d . 1 1 . .
N N4 0.88726(18) 0.80422(10) 0.12132(8) 0.0455(3) Uani d . 1 1 . .
N N5 0.9357(3) 0.94368(12) 0.23882(10) 0.0677(4) Uani d . 1 1 . .
S S1 -0.12375(6) 0.10653(3) 0.06901(3) 0.05089(13) Uani d . 1 1 . .
S S2 0.28315(7) 0.01308(3) 0.07488(3) 0.05495(14) Uani d . 1 1 . .

loop_
_atom_site_aniso_label
_atom_site_aniso_U_11
_atom_site_aniso_U_22
_atom_site_aniso_U_33
_atom_site_aniso_U_12
_atom_site_aniso_U_13
_atom_site_aniso_U_23
Ni1 0.04532(18) 0.03877(17) 0.03648(17) -0.00199(11) 0.00463(12) -0.00037(10)
C1 0.0529(9) 0.0417(8) 0.0406(8) -0.0064(7) 0.0085(7) -0.0019(7)
C2 0.0511(9) 0.0440(8) 0.0423(8) -0.0041(7) 0.0051(7) -0.0038(7)
C3 0.0564(11) 0.0559(10) 0.0541(10) 0.0060(8) 0.0036(9) -0.0140(8)
C4 0.0470(9) 0.0544(10) 0.0508(9) -0.0046(7) 0.0094(8) -0.0047(8)
C5 0.0449(9) 0.0502(9) 0.0585(10) 0.0017(7) 0.0079(8) -0.0081(8)
C6 0.0608(11) 0.0711(12) 0.0473(10) 0.0045(9) 0.0033(8) 0.0033(9)
C7 0.0599(11) 0.0661(11) 0.0531(10) -0.0045(9) 0.0135(8) 0.0121(9)
C8 0.0461(9) 0.0454(9) 0.0512(9) -0.0015(7) 0.0118(7) 0.0002(7)
C9 0.0520(10) 0.0547(10) 0.0463(9) -0.0037(8) 0.0074(7) 0.0036(7)
C10 0.0533(10) 0.0555(10) 0.0577(10) -0.0076(8) 0.0147(8) 0.0039(8)
C11 0.0542(12) 0.0750(13) 0.0690(13) -0.0025(10) 0.0059(10) -0.0086(10)
C12 0.0479(9) 0.0575(10) 0.0587(10) -0.0046(8) 0.0153(8) -0.0027(8)
C13 0.0464(9) 0.0524(10) 0.0664(11) -0.0008(8) 0.0066(8) 0.0011(8)
C14 0.0634(12) 0.0577(11) 0.0791(14) 0.0017(9) 0.0111(10) -0.0062(10)
C15 0.0651(12) 0.0559(11) 0.0669(12) -0.0098(9) -0.0091(10) 0.0106(9)
C16 0.0455(9) 0.0546(10) 0.0673(11) -0.0028(8) 0.0006(8) 0.0099(9)
N1 0.0665(11) 0.0800(12) 0.0676(11) 0.0002(9) 0.0182(8) -0.0250(9)
N2 0.0671(11) 0.0967(14) 0.0773(12) 0.0143(10) -0.0129(10) -0.0363(11)
N3 0.0612(12) 0.1261(19) 0.0940(15) -0.0216(12) -0.0021(11) -0.0063(14)
N4 0.0427(7) 0.0434(7) 0.0499(8) -0.0049(6) 0.0080(6) 0.0103(6)
N5 0.0823(12) 0.0551(9) 0.0618(10) -0.0071(9) 0.0051(9) 0.0015(8)
S1 0.0477(2) 0.0538(3) 0.0488(2) 0.00206(18) 0.00416(18) -0.00887(18)
S2 0.0479(3) 0.0615(3) 0.0517(3) 0.00499(19) 0.0009(2) -0.01617(19)

loop_
_atom_type_symbol
_atom_type_description
_atom_type_scat_dispersion_real
_atom_type_scat_dispersion_imag
_atom_type_scat_source
C C 0.0033 0.0016 'International Tables Vol C Tables 4.2.6.8 and 6.1.1.4'
H H 0.0000 0.0000 'International Tables Vol C Tables 4.2.6.8 and 6.1.1.4'
N N 0.0061 0.0033 'International Tables Vol C Tables 4.2.6.8 and 6.1.1.4'
S S 0.1246 0.1234 'International Tables Vol C Tables 4.2.6.8 and 6.1.1.4'
Ni Ni 0.3393 1.1124 'International Tables Vol C Tables 4.2.6.8 and 6.1.1.4'

loop_
_geom_angle_atom_site_label_1
_geom_angle_atom_site_label_2
_geom_angle_atom_site_label_3
_geom_angle_site_symmetry_1
_geom_angle_site_symmetry_3
_geom_angle
_geom_angle_publ_flag
S2 Ni1 S2 . 3 180.00(2) ?
S2 Ni1 S1 . . 92.96(3) ?
S2 Ni1 S1 3 . 87.04(3) ?
S2 Ni1 S1 . 3 87.04(3) ?
S2 Ni1 S1 3 3 92.96(3) ?
S1 Ni1 S1 . 3 180.00(2) ?
C2 C1 C4 . . 121.29(15) ?
C2 C1 S1 . . 120.95(13) ?
C4 C1 S1 . . 117.76(13) ?
C1 C2 C3 . . 121.67(15) ?
C1 C2 S2 . . 121.17(12) ?
C3 C2 S2 . . 117.14(13) ?
N2 C3 C2 . . 178.3(2) ?
N1 C4 C1 . . 179.3(2) ?
C6 C5 C10 . . 120.33(16) ?
C6 C5 C11 . . 118.78(17) ?
C10 C5 C11 . . 120.88(17) ?
C5 C6 C7 . . 119.54(17) ?
C5 C6 H6A . . 120.2 ?
C7 C6 H6A . . 120.2 ?
C6 C7 C8 . . 121.07(17) ?
C6 C7 H7A . . 119.5 ?
C8 C7 H7A . . 119.5 ?
C7 C8 C9 . . 119.00(16) ?
C7 C8 C12 . . 119.48(16) ?
C9 C8 C12 . . 121.42(16) ?
C10 C9 C8 . . 120.61(16) ?
C10 C9 H9A . . 119.7 ?
C8 C9 H9A . . 119.7 ?
C9 C10 C5 . . 119.44(17) ?
C9 C10 H10A . . 120.3 ?
C5 C10 H10A . . 120.3 ?
N3 C11 C5 . . 178.5(3) ?
N4 C12 C8 . . 114.59(14) ?
N4 C12 H12A . . 108.6 ?
C8 C12 H12A . . 108.6 ?
N4 C12 H12B . . 108.6 ?
C8 C12 H12B . . 108.6 ?
H12A C12 H12B . . 107.6 ?
N4 C13 C14 . . 118.57(17) ?
N4 C13 H13A . . 120.7 ?
C14 C13 H13A . . 120.7 ?
N5 C14 C13 . . 123.76(19) ?
N5 C14 H14A . . 118.1 ?
C13 C14 H14A . . 118.1 ?
N5 C15 C16 . . 122.83(19) ?
N5 C15 H15A . . 118.6 ?
C16 C15 H15A . . 118.6 ?
N4 C16 C15 . . 119.37(18) ?
N4 C16 H16A . . 120.3 ?
C15 C16 H16A . . 120.3 ?
C13 N4 C16 . . 119.44(16) ?
C13 N4 C12 . . 123.08(14) ?
C16 N4 C12 . . 117.47(15) ?
C14 N5 C15 . . 115.85(18) ?
C1 S1 Ni1 . . 102.41(7) ?
C2 S2 Ni1 . . 102.28(6) ?

loop_
_geom_bond_atom_site_label_1
_geom_bond_atom_site_label_2
_geom_bond_site_symmetry_2
_geom_bond_distance
_geom_bond_publ_flag
Ni1 S2 . 2.1674(9) ?
Ni1 S2 3 2.1674(9) ?
Ni1 S1 . 2.1704(7) ?
Ni1 S1 3 2.1704(7) ?
C1 C2 . 1.359(2) ?
C1 C4 . 1.430(2) ?
C1 S1 . 1.7302(17) ?
C2 C3 . 1.426(2) ?
C2 S2 . 1.7334(18) ?
C3 N2 . 1.143(2) ?
C4 N1 . 1.139(2) ?
C5 C6 . 1.376(3) ?
C5 C10 . 1.390(3) ?
C5 C11 . 1.445(3) ?
C6 C7 . 1.378(3) ?
C6 H6A . 0.9300 ?
C7 C8 . 1.382(2) ?
C7 H7A . 0.9300 ?
C8 C9 . 1.384(2) ?
C8 C12 . 1.502(2) ?
C9 C10 . 1.382(2) ?
C9 H9A . 0.9300 ?
C10 H10A . 0.9300 ?
C11 N3 . 1.138(3) ?
C12 N4 . 1.498(2) ?
C12 H12A . 0.9700 ?
C12 H12B . 0.9700 ?
C13 N4 . 1.330(2) ?
C13 C14 . 1.372(3) ?
C13 H13A . 0.9300 ?
C14 N5 . 1.322(3) ?
C14 H14A . 0.9300 ?
C15 N5 . 1.325(3) ?
C15 C16 . 1.368(3) ?
C15 H15A . 0.9300 ?
C16 N4 . 1.337(2) ?
C16 H16A . 0.9300 ?
